data_7012748
loop_
_publ_author_name
'Farwell, James D.'
'Fernandes, Manuel A.'
'Hitchcock, Peter B.'
'Lappert, Michael F.'
'Layh, Marcus'
'Omondi, Bernard'

_publ_section_title
;
 Synthesis, crystal structures and reactions of sila- and
 germa-\b-diketiminates
;
_journal_issue 9
_journal_name_full 'Dalton Transactions'
_journal_page_first 1719
_journal_paper_doi 10.1039/b300817g
_journal_year 2003
_chemical_formula_moiety 'C46 H74 Ge2 N4 Si6'
_chemical_formula_sum 'C46 H74 Ge2 N4 Si6'
_chemical_formula_weight 996.81
_chemical_name_systematic
;
(Trimethylsilyl)-bis[(trimethylsilyl)imino-(phenyl)methyl]digermane
;
_space_group_IT_number 2
_symmetry_cell_setting triclinic
_symmetry_space_group_name_Hall '-P 1'
_symmetry_space_group_name_H-M 'P -1'
_atom_sites_solution_hydrogens geom
_atom_sites_solution_primary direct
_atom_sites_solution_secondary difmap
_audit_creation_method SHELXL-97
_cell_angle_alpha 114.225(2)
_cell_angle_beta 109.868(2)
_cell_angle_gamma 92.296(2)
_cell_formula_units_Z 1
_cell_length_a 10.2204(13)
_cell_length_b 12.0349(15)
_cell_length_c 13.3254(17)
_cell_measurement_temperature 293(2)
_cell_volume 1374.6(3)
_computing_cell_refinement 'Bruker SMART'
_computing_data_collection 'Bruker SMART'
_computing_data_reduction 'Bruker SHELXTL'
_computing_molecular_graphics 'Bruker SHELXTL'
_computing_publication_material 'Bruker SHELXTL'
_computing_structure_refinement 'SHELXL-97 (Sheldrick, 1997)'
_computing_structure_solution 'SHELXS-97 (Sheldrick, 1990)'
_diffrn_ambient_temperature 293(2)
_diffrn_measured_fraction_theta_full 0.991
_diffrn_measured_fraction_theta_max 0.991
_diffrn_measurement_device_type 'CCD area detector'
_diffrn_measurement_method 'phi and omega scans'
_diffrn_radiation_monochromator graphite
_diffrn_radiation_source 'fine-focus sealed tube'
_diffrn_radiation_type MoK\a
_diffrn_radiation_wavelength 0.71073
_diffrn_reflns_av_R_equivalents 0.0286
_diffrn_reflns_av_sigmaI/netI 0.0381
_diffrn_reflns_limit_h_max 9
_diffrn_reflns_limit_h_min -12
_diffrn_reflns_limit_k_max 13
_diffrn_reflns_limit_k_min -14
_diffrn_reflns_limit_l_max 16
_diffrn_reflns_limit_l_min -11
_diffrn_reflns_number 8262
_diffrn_reflns_theta_full 26.00
_diffrn_reflns_theta_max 26.00
_diffrn_reflns_theta_min 1.82
_exptl_absorpt_coefficient_mu 1.257
_exptl_absorpt_correction_T_max 0.6892
_exptl_absorpt_correction_T_min 0.3976
_exptl_absorpt_correction_type multi-scan
_exptl_absorpt_process_details
;SADABS: Area-Detector Absorption 
Correction. (1996)  Siemens Industrial Automation, Inc.: Madison, WI.. 
;
_exptl_crystal_colour yellow
_exptl_crystal_density_diffrn 1.204
_exptl_crystal_density_method 'not measured'
_exptl_crystal_description 'pearl shape'
_exptl_crystal_F_000 526
_exptl_crystal_preparation 'grown from hexane at -60 C'
_exptl_crystal_size_max 0.90
_exptl_crystal_size_mid 0.50
_exptl_crystal_size_min 0.32
_refine_diff_density_max 0.841
_refine_diff_density_min -1.463
_refine_diff_density_rms 0.106
_refine_ls_extinction_method none
_refine_ls_goodness_of_fit_ref 1.049
_refine_ls_hydrogen_treatment mixed
_refine_ls_matrix_type full
_refine_ls_number_parameters 271
_refine_ls_number_reflns 5346
_refine_ls_number_restraints 0
_refine_ls_restrained_S_all 1.049
_refine_ls_R_factor_all 0.0469
_refine_ls_R_factor_gt 0.0434
_refine_ls_shift/su_max 0.003
_refine_ls_shift/su_mean 0.000
_refine_ls_structure_factor_coef Fsqd
_refine_ls_weighting_details 'calc w=1/[\s^2^(Fo^2^)+(0.0771P)^2^+0.0000P] where P=(Fo^2^+2Fc^2^)/3'
_refine_ls_weighting_scheme calc
_refine_ls_wR_factor_gt 0.1093
_refine_ls_wR_factor_ref 0.1102
_reflns_number_gt 4640
_reflns_number_total 5346
_reflns_threshold_expression >2sigma(I)
_cod_data_source_file b300817g.txt
_cod_data_source_block f:\marcus\pdgeket\work\soln\pdgeket
_cod_depositor_comments
;
The following automatic conversions were performed:
'_symmetry_cell_setting' value 'Triclinic' changed to 'triclinic'
according to '/home/saulius/struct/CIF-dictionaries/cif_core.dic'
dictionary named 'cif_core.dic' version 2.4.1 from
2010-06-29.

'_exptl_absorpt_correction_type' value 'Multi-scan' changed
to 'multi-scan' according to
'/home/saulius/struct/CIF-dictionaries/cif_core.dic' dictionary named
'cif_core.dic' version 2.4.1 from 2010-06-29.

Automatic conversion script
Id: cif_fix_enum 1527 2010-12-29 10:47:43Z saulius 
;
_cod_original_sg_symbol_H-M P-1
_cod_database_code 7012748

loop_
_symmetry_equiv_pos_as_xyz
'x, y, z'
'-x, -y, -z'

loop_
_atom_site_label
_atom_site_type_symbol
_atom_site_fract_x
_atom_site_fract_y
_atom_site_fract_z
_atom_site_U_iso_or_equiv
_atom_site_adp_type
_atom_site_occupancy
_atom_site_symmetry_multiplicity
_atom_site_calc_flag
_atom_site_refinement_flags
_atom_site_disorder_assembly
_atom_site_disorder_group
Ge1 Ge 0.46934(3) 0.88880(2) 0.93316(2) 0.01487(10) Uani 1 1 d . . .
Si1 Si 0.67948(8) 0.80780(7) 0.92802(6) 0.02143(17) Uani 1 1 d . . .
Si2 Si 0.44583(9) 0.77817(8) 1.21394(7) 0.02689(19) Uani 1 1 d . . .
Si3 Si 0.03809(8) 0.83714(8) 0.64084(7) 0.02758(19) Uani 1 1 d . . .
N1 N 0.4482(2) 0.8456(2) 1.11985(19) 0.0226(5) Uani 1 1 d . . .
N2 N 0.1954(2) 0.8650(2) 0.76336(19) 0.0238(5) Uani 1 1 d . . .
C1 C 0.8138(3) 0.9304(3) 0.9441(3) 0.0390(8) Uani 1 1 d . . .
H1A H 0.8415 1.0007 1.0213 0.059 Uiso 1 1 calc R . .
H1B H 0.7732 0.9562 0.8829 0.059 Uiso 1 1 calc R . .
H1C H 0.8958 0.8974 0.9365 0.059 Uiso 1 1 calc R . .
C2 C 0.7450(3) 0.7698(3) 1.0560(3) 0.0378(8) Uani 1 1 d . . .
H2A H 0.8374 0.7504 1.0658 0.057 Uiso 1 1 calc R . .
H2B H 0.6803 0.6992 1.0407 0.057 Uiso 1 1 calc R . .
H2C H 0.7512 0.8400 1.1276 0.057 Uiso 1 1 calc R . .
C3 C 0.6452(3) 0.6624(3) 0.7868(3) 0.0319(7) Uani 1 1 d . . .
H3A H 0.7236 0.6212 0.7986 0.048 Uiso 1 1 calc R . .
H3B H 0.6351 0.6839 0.7231 0.048 Uiso 1 1 calc R . .
H3C H 0.5594 0.6077 0.7666 0.048 Uiso 1 1 calc R . .
C4 C 0.3851(3) 0.8063(2) 1.0073(2) 0.0192(5) Uani 1 1 d . . .
C5 C 0.2624(3) 0.6970(3) 0.9294(2) 0.0241(6) Uani 1 1 d . . .
C6 C 0.1427(3) 0.6924(3) 0.9562(3) 0.0355(7) Uani 1 1 d . . .
H6 H 0.1358 0.7604 1.0195 0.043 Uiso 1 1 calc R . .
C7 C 0.0341(4) 0.5878(4) 0.8895(4) 0.0491(9) Uani 1 1 d . . .
H7 H -0.0444 0.5853 0.9095 0.059 Uiso 1 1 calc R . .
C8 C 0.0406(4) 0.4877(4) 0.7940(4) 0.0570(11) Uani 1 1 d . . .
H8 H -0.0330 0.4176 0.7496 0.068 Uiso 1 1 calc R . .
C9 C 0.1579(4) 0.4918(3) 0.7642(3) 0.0524(10) Uani 1 1 d . . .
H9 H 0.1630 0.4241 0.6997 0.063 Uiso 1 1 calc R . .
C10 C 0.2679(4) 0.5970(3) 0.8308(3) 0.0377(7) Uani 1 1 d . . .
H10 H 0.3449 0.6004 0.8092 0.045 Uiso 1 1 calc R . .
C11 C 0.6297(4) 0.8342(4) 1.3307(3) 0.0495(9) Uani 1 1 d . . .
H11A H 0.6969 0.8202 1.2932 0.074 Uiso 1 1 calc R . .
H11B H 0.6425 0.7896 1.3777 0.074 Uiso 1 1 calc R . .
H11C H 0.6448 0.9217 1.3815 0.074 Uiso 1 1 calc R . .
C12 C 0.3186(4) 0.8344(4) 1.2852(3) 0.0475(9) Uani 1 1 d . . .
H12A H 0.3288 0.9227 1.3125 0.071 Uiso 1 1 calc R . .
H12B H 0.3378 0.8162 1.3520 0.071 Uiso 1 1 calc R . .
H12C H 0.2233 0.7933 1.2282 0.071 Uiso 1 1 calc R . .
C13 C 0.4104(5) 0.6050(3) 1.1374(3) 0.0565(11) Uani 1 1 d . . .
H13A H 0.3134 0.5732 1.0809 0.085 Uiso 1 1 calc R . .
H13B H 0.4266 0.5739 1.1955 0.085 Uiso 1 1 calc R . .
H13C H 0.4728 0.5783 1.0962 0.085 Uiso 1 1 calc R . .
C14 C 0.3191(3) 0.8472(2) 0.7715(2) 0.0185(5) Uani 1 1 d . . .
C16 C 0.2999(3) 0.6620(3) 0.5835(2) 0.0265(6) Uani 1 1 d . . .
H16 H 0.2263 0.6191 0.5883 0.032 Uiso 1 1 calc R . .
C17 C 0.3465(3) 0.6033(3) 0.4919(3) 0.0343(7) Uani 1 1 d . . .
H17 H 0.3043 0.5209 0.4360 0.041 Uiso 1 1 calc R . .
C18 C 0.4543(4) 0.6659(3) 0.4832(3) 0.0361(7) Uani 1 1 d . . .
H18 H 0.4854 0.6260 0.4220 0.043 Uiso 1 1 calc R . .
C19 C 0.5164(4) 0.7885(3) 0.5660(3) 0.0360(7) Uani 1 1 d . . .
H19 H 0.5877 0.8317 0.5590 0.043 Uiso 1 1 calc R . .
C20 C 0.4731(3) 0.8476(3) 0.6595(2) 0.0269(6) Uani 1 1 d . . .
H20 H 0.5177 0.9292 0.7165 0.032 Uiso 1 1 calc R . .
C15 C 0.3631(3) 0.7850(2) 0.6682(2) 0.0205(5) Uani 1 1 d . . .
C22 C 0.0601(4) 0.8335(3) 0.5061(3) 0.0407(8) Uani 1 1 d . . .
H22A H 0.1256 0.9074 0.5293 0.061 Uiso 1 1 calc R . .
H22B H -0.0303 0.8298 0.4494 0.061 Uiso 1 1 calc R . .
H22C H 0.0964 0.7615 0.4705 0.061 Uiso 1 1 calc R . .
C23 C -0.0507(4) 0.9684(4) 0.6949(3) 0.0498(10) Uani 1 1 d . . .
H23A H -0.0662 0.9720 0.7632 0.075 Uiso 1 1 calc R . .
H23B H -0.1404 0.9557 0.6324 0.075 Uiso 1 1 calc R . .
H23C H 0.0087 1.0453 0.7168 0.075 Uiso 1 1 calc R . .
C21 C -0.0732(4) 0.6887(4) 0.6047(4) 0.0519(9) Uani 1 1 d . . .
H21A H -0.0301 0.6204 0.5724 0.078 Uiso 1 1 calc R . .
H21B H -0.1666 0.6765 0.5470 0.078 Uiso 1 1 calc R . .
H21C H -0.0801 0.6927 0.6762 0.078 Uiso 1 1 calc R . .

loop_
_atom_site_aniso_label
_atom_site_aniso_U_11
_atom_site_aniso_U_22
_atom_site_aniso_U_33
_atom_site_aniso_U_23
_atom_site_aniso_U_13
_atom_site_aniso_U_12
Ge1 0.01856(16) 0.01528(16) 0.01045(15) 0.00506(11) 0.00633(11) 0.00263(10)
Si1 0.0221(4) 0.0228(4) 0.0192(4) 0.0074(3) 0.0102(3) 0.0071(3)
Si2 0.0366(5) 0.0304(4) 0.0239(4) 0.0181(3) 0.0156(3) 0.0106(3)
Si3 0.0218(4) 0.0328(5) 0.0227(4) 0.0108(3) 0.0048(3) 0.0039(3)
N1 0.0291(12) 0.0230(12) 0.0184(11) 0.0104(9) 0.0109(9) 0.0060(9)
N2 0.0257(12) 0.0239(12) 0.0181(11) 0.0067(10) 0.0082(9) 0.0035(9)
C1 0.0279(16) 0.0406(19) 0.0455(19) 0.0143(16) 0.0177(14) 0.0027(13)
C2 0.0414(18) 0.0457(19) 0.0268(15) 0.0167(15) 0.0123(14) 0.0200(15)
C3 0.0405(17) 0.0286(16) 0.0270(15) 0.0099(13) 0.0158(13) 0.0155(13)
C4 0.0225(13) 0.0187(13) 0.0199(13) 0.0094(11) 0.0110(10) 0.0071(10)
C5 0.0272(14) 0.0235(14) 0.0216(13) 0.0122(12) 0.0075(11) 0.0012(11)
C6 0.0313(16) 0.0365(18) 0.0379(17) 0.0179(15) 0.0118(14) 0.0036(13)
C7 0.0301(18) 0.056(2) 0.058(2) 0.029(2) 0.0115(16) -0.0057(16)
C8 0.049(2) 0.043(2) 0.056(2) 0.0160(19) 0.0051(19) -0.0213(17)
C9 0.067(3) 0.033(2) 0.0364(19) 0.0004(16) 0.0173(18) -0.0102(17)
C10 0.0470(19) 0.0291(17) 0.0316(16) 0.0089(14) 0.0166(15) -0.0027(14)
C11 0.045(2) 0.080(3) 0.0349(18) 0.0390(19) 0.0129(16) 0.0116(19)
C12 0.057(2) 0.069(3) 0.050(2) 0.042(2) 0.0375(19) 0.0302(19)
C13 0.094(3) 0.0312(19) 0.049(2) 0.0249(17) 0.025(2) 0.0179(19)
C14 0.0258(14) 0.0159(12) 0.0122(11) 0.0051(10) 0.0073(10) 0.0004(10)
C16 0.0308(15) 0.0227(14) 0.0205(13) 0.0054(12) 0.0095(11) 0.0023(11)
C17 0.0465(19) 0.0265(16) 0.0180(14) 0.0011(12) 0.0105(13) 0.0062(13)
C18 0.056(2) 0.0365(18) 0.0201(14) 0.0087(13) 0.0241(14) 0.0144(15)
C19 0.050(2) 0.0381(18) 0.0306(16) 0.0163(14) 0.0266(15) 0.0063(14)
C20 0.0373(16) 0.0234(15) 0.0193(13) 0.0077(12) 0.0131(12) 0.0032(12)
C15 0.0248(13) 0.0241(14) 0.0124(12) 0.0089(11) 0.0061(10) 0.0064(10)
C22 0.0379(18) 0.053(2) 0.0253(16) 0.0193(15) 0.0036(13) 0.0075(15)
C23 0.0375(19) 0.061(2) 0.0384(19) 0.0154(18) 0.0076(15) 0.0225(17)
C21 0.0364(19) 0.053(2) 0.053(2) 0.0245(19) 0.0027(16) -0.0075(16)

loop_
_atom_type_symbol
_atom_type_description
_atom_type_scat_dispersion_real
_atom_type_scat_dispersion_imag
_atom_type_scat_source
C C 0.0033 0.0016 'International Tables Vol C Tables 4.2.6.8 and 6.1.1.4'
H H 0.0000 0.0000 'International Tables Vol C Tables 4.2.6.8 and 6.1.1.4'
Ge Ge 0.1547 1.8001 'International Tables Vol C Tables 4.2.6.8 and 6.1.1.4'
N N 0.0061 0.0033 'International Tables Vol C Tables 4.2.6.8 and 6.1.1.4'
Si Si 0.0817 0.0704 'International Tables Vol C Tables 4.2.6.8 and 6.1.1.4'

loop_
_geom_angle_atom_site_label_1
_geom_angle_atom_site_label_2
_geom_angle_atom_site_label_3
_geom_angle
_geom_angle_site_symmetry_1
_geom_angle_site_symmetry_3
_geom_angle_publ_flag
C4 Ge1 C14 106.96(11) . . ?
C4 Ge1 Si1 105.29(7) . . ?
C14 Ge1 Si1 114.64(7) . . ?
C4 Ge1 Ge1 106.29(7) . 2_677 ?
C14 Ge1 Ge1 112.08(7) . 2_677 ?
Si1 Ge1 Ge1 110.91(2) . 2_677 ?
C2 Si1 C1 110.96(16) . . ?
C2 Si1 C3 108.36(14) . . ?
C1 Si1 C3 109.20(15) . . ?
C2 Si1 Ge1 106.55(10) . . ?
C1 Si1 Ge1 108.50(11) . . ?
C3 Si1 Ge1 113.26(10) . . ?
N1 Si2 C12 110.93(14) . . ?
N1 Si2 C11 104.24(15) . . ?
C12 Si2 C11 109.31(17) . . ?
N1 Si2 C13 113.17(15) . . ?
C12 Si2 C13 111.2(2) . . ?
C11 Si2 C13 107.68(19) . . ?
N2 Si3 C23 105.82(13) . . ?
N2 Si3 C21 106.42(15) . . ?
C23 Si3 C21 109.54(19) . . ?
N2 Si3 C22 116.26(13) . . ?
C23 Si3 C22 106.96(17) . . ?
C21 Si3 C22 111.60(17) . . ?
C4 N1 Si2 132.0(2) . . ?
C14 N2 Si3 132.49(19) . . ?
Si1 C1 H1A 109.5 . . ?
Si1 C1 H1B 109.5 . . ?
H1A C1 H1B 109.5 . . ?
Si1 C1 H1C 109.5 . . ?
H1A C1 H1C 109.5 . . ?
H1B C1 H1C 109.5 . . ?
Si1 C2 H2A 109.5 . . ?
Si1 C2 H2B 109.5 . . ?
H2A C2 H2B 109.5 . . ?
Si1 C2 H2C 109.5 . . ?
H2A C2 H2C 109.5 . . ?
H2B C2 H2C 109.5 . . ?
Si1 C3 H3A 109.5 . . ?
Si1 C3 H3B 109.5 . . ?
H3A C3 H3B 109.5 . . ?
Si1 C3 H3C 109.5 . . ?
H3A C3 H3C 109.5 . . ?
H3B C3 H3C 109.5 . . ?
N1 C4 C5 123.4(2) . . ?
N1 C4 Ge1 116.5(2) . . ?
C5 C4 Ge1 119.81(18) . . ?
C10 C5 C6 119.0(3) . . ?
C10 C5 C4 120.5(3) . . ?
C6 C5 C4 120.5(3) . . ?
C7 C6 C5 120.5(3) . . ?
C7 C6 H6 119.8 . . ?
C5 C6 H6 119.7 . . ?
C8 C7 C6 120.7(3) . . ?
C8 C7 H7 119.6 . . ?
C6 C7 H7 119.6 . . ?
C7 C8 C9 119.5(3) . . ?
C7 C8 H8 120.2 . . ?
C9 C8 H8 120.2 . . ?
C8 C9 C10 120.2(3) . . ?
C8 C9 H9 119.9 . . ?
C10 C9 H9 119.9 . . ?
C5 C10 C9 120.0(3) . . ?
C5 C10 H10 120.0 . . ?
C9 C10 H10 120.0 . . ?
Si2 C11 H11A 109.5 . . ?
Si2 C11 H11B 109.5 . . ?
H11A C11 H11B 109.5 . . ?
Si2 C11 H11C 109.5 . . ?
H11A C11 H11C 109.5 . . ?
H11B C11 H11C 109.5 . . ?
Si2 C12 H12A 109.5 . . ?
Si2 C12 H12B 109.5 . . ?
H12A C12 H12B 109.5 . . ?
Si2 C12 H12C 109.5 . . ?
H12A C12 H12C 109.5 . . ?
H12B C12 H12C 109.5 . . ?
Si2 C13 H13A 109.5 . . ?
Si2 C13 H13B 109.5 . . ?
H13A C13 H13B 109.5 . . ?
Si2 C13 H13C 109.5 . . ?
H13A C13 H13C 109.5 . . ?
H13B C13 H13C 109.5 . . ?
N2 C14 C15 125.6(2) . . ?
N2 C14 Ge1 119.10(18) . . ?
C15 C14 Ge1 114.99(17) . . ?
C17 C16 C15 120.1(3) . . ?
C17 C16 H16 119.9 . . ?
C15 C16 H16 119.9 . . ?
C18 C17 C16 120.5(3) . . ?
C18 C17 H17 119.7 . . ?
C16 C17 H17 119.7 . . ?
C17 C18 C19 119.7(3) . . ?
C17 C18 H18 120.2 . . ?
C19 C18 H18 120.2 . . ?
C18 C19 C20 120.4(3) . . ?
C18 C19 H19 119.8 . . ?
C20 C19 H19 119.8 . . ?
C19 C20 C15 120.1(3) . . ?
C19 C20 H20 119.9 . . ?
C15 C20 H20 119.9 . . ?
C20 C15 C16 119.1(2) . . ?
C20 C15 C14 120.3(2) . . ?
C16 C15 C14 120.6(2) . . ?
Si3 C22 H22A 109.5 . . ?
Si3 C22 H22B 109.5 . . ?
H22A C22 H22B 109.5 . . ?
Si3 C22 H22C 109.5 . . ?
H22A C22 H22C 109.5 . . ?
H22B C22 H22C 109.5 . . ?
Si3 C23 H23A 109.5 . . ?
Si3 C23 H23B 109.5 . . ?
H23A C23 H23B 109.5 . . ?
Si3 C23 H23C 109.5 . . ?
H23A C23 H23C 109.5 . . ?
H23B C23 H23C 109.5 . . ?
Si3 C21 H21A 109.5 . . ?
Si3 C21 H21B 109.5 . . ?
H21A C21 H21B 109.5 . . ?
Si3 C21 H21C 109.5 . . ?
H21A C21 H21C 109.5 . . ?
H21B C21 H21C 109.5 . . ?

loop_
_geom_bond_atom_site_label_1
_geom_bond_atom_site_label_2
_geom_bond_distance
_geom_bond_site_symmetry_2
_geom_bond_publ_flag
Ge1 C4 2.004(3) . ?
Ge1 C14 2.014(2) . ?
Ge1 Si1 2.4043(8) . ?
Ge1 Ge1 2.4340(5) 2_677 ?
Si1 C2 1.859(3) . ?
Si1 C1 1.867(3) . ?
Si1 C3 1.878(3) . ?
Si2 N1 1.756(2) . ?
Si2 C12 1.853(3) . ?
Si2 C11 1.860(4) . ?
Si2 C13 1.860(4) . ?
Si3 N2 1.757(2) . ?
Si3 C23 1.861(3) . ?
Si3 C21 1.864(4) . ?
Si3 C22 1.867(3) . ?
N1 C4 1.275(3) . ?
N2 C14 1.266(3) . ?
C1 H1A 0.9600 . ?
C1 H1B 0.9600 . ?
C1 H1C 0.9600 . ?
C2 H2A 0.9600 . ?
C2 H2B 0.9600 . ?
C2 H2C 0.9600 . ?
C3 H3A 0.9600 . ?
C3 H3B 0.9600 . ?
C3 H3C 0.9600 . ?
C4 C5 1.498(4) . ?
C5 C10 1.391(4) . ?
C5 C6 1.392(4) . ?
C6 C7 1.381(5) . ?
C6 H6 0.9300 . ?
C7 C8 1.371(5) . ?
C7 H7 0.9300 . ?
C8 C9 1.391(6) . ?
C8 H8 0.9300 . ?
C9 C10 1.392(5) . ?
C9 H9 0.9300 . ?
C10 H10 0.9300 . ?
C11 H11A 0.9600 . ?
C11 H11B 0.9600 . ?
C11 H11C 0.9600 . ?
C12 H12A 0.9600 . ?
C12 H12B 0.9600 . ?
C12 H12C 0.9600 . ?
C13 H13A 0.9600 . ?
C13 H13B 0.9600 . ?
C13 H13C 0.9600 . ?
C14 C15 1.503(3) . ?
C16 C17 1.390(4) . ?
C16 C15 1.393(4) . ?
C16 H16 0.9300 . ?
C17 C18 1.375(5) . ?
C17 H17 0.9300 . ?
C18 C19 1.382(4) . ?
C18 H18 0.9300 . ?
C19 C20 1.388(4) . ?
C19 H19 0.9300 . ?
C20 C15 1.392(4) . ?
C20 H20 0.9300 . ?
C22 H22A 0.9600 . ?
C22 H22B 0.9600 . ?
C22 H22C 0.9600 . ?
C23 H23A 0.9600 . ?
C23 H23B 0.9600 . ?
C23 H23C 0.9600 . ?
C21 H21A 0.9600 . ?
C21 H21B 0.9600 . ?
C21 H21C 0.9600 . ?

loop_
_geom_torsion_atom_site_label_1
_geom_torsion_atom_site_label_2
_geom_torsion_atom_site_label_3
_geom_torsion_atom_site_label_4
_geom_torsion
_geom_torsion_site_symmetry_1
_geom_torsion_site_symmetry_2
_geom_torsion_site_symmetry_3
_geom_torsion_site_symmetry_4
_geom_torsion_publ_flag
C4 Ge1 Si1 C2 -29.17(14) . . . . ?
C14 Ge1 Si1 C2 -146.44(14) . . . . ?
Ge1 Ge1 Si1 C2 85.40(12) 2_677 . . . ?
C4 Ge1 Si1 C1 -148.70(14) . . . . ?
C14 Ge1 Si1 C1 94.03(14) . . . . ?
Ge1 Ge1 Si1 C1 -34.13(12) 2_677 . . . ?
C4 Ge1 Si1 C3 89.87(14) . . . . ?
C14 Ge1 Si1 C3 -27.39(14) . . . . ?
Ge1 Ge1 Si1 C3 -155.56(11) 2_677 . . . ?
C12 Si2 N1 C4 -97.1(3) . . . . ?
C11 Si2 N1 C4 145.3(3) . . . . ?
C13 Si2 N1 C4 28.6(3) . . . . ?
C23 Si3 N2 C14 -143.5(3) . . . . ?
C21 Si3 N2 C14 100.0(3) . . . . ?
C22 Si3 N2 C14 -25.0(3) . . . . ?
Si2 N1 C4 C5 14.6(4) . . . . ?
Si2 N1 C4 Ge1 -159.87(15) . . . . ?
C14 Ge1 C4 N1 -162.98(19) . . . . ?
Si1 Ge1 C4 N1 74.7(2) . . . . ?
Ge1 Ge1 C4 N1 -43.1(2) 2_677 . . . ?
C14 Ge1 C4 C5 22.3(2) . . . . ?
Si1 Ge1 C4 C5 -100.05(19) . . . . ?
Ge1 Ge1 C4 C5 142.21(18) 2_677 . . . ?
N1 C4 C5 C10 -124.5(3) . . . . ?
Ge1 C4 C5 C10 49.8(3) . . . . ?
N1 C4 C5 C6 53.9(4) . . . . ?
Ge1 C4 C5 C6 -131.8(2) . . . . ?
C10 C5 C6 C7 3.1(5) . . . . ?
C4 C5 C6 C7 -175.3(3) . . . . ?
C5 C6 C7 C8 -1.5(6) . . . . ?
C6 C7 C8 C9 0.0(6) . . . . ?
C7 C8 C9 C10 -0.1(6) . . . . ?
C6 C5 C10 C9 -3.3(5) . . . . ?
C4 C5 C10 C9 175.2(3) . . . . ?
C8 C9 C10 C5 1.8(6) . . . . ?
Si3 N2 C14 C15 -4.4(4) . . . . ?
Si3 N2 C14 Ge1 -178.07(15) . . . . ?
C4 Ge1 C14 N2 50.5(2) . . . . ?
Si1 Ge1 C14 N2 166.85(19) . . . . ?
Ge1 Ge1 C14 N2 -65.6(2) 2_677 . . . ?
C4 Ge1 C14 C15 -123.76(19) . . . . ?
Si1 Ge1 C14 C15 -7.4(2) . . . . ?
Ge1 Ge1 C14 C15 120.13(17) 2_677 . . . ?
C15 C16 C17 C18 -0.5(5) . . . . ?
C16 C17 C18 C19 -0.3(5) . . . . ?
C17 C18 C19 C20 1.7(5) . . . . ?
C18 C19 C20 C15 -2.2(5) . . . . ?
C19 C20 C15 C16 1.4(4) . . . . ?
C19 C20 C15 C14 178.0(3) . . . . ?
C17 C16 C15 C20 0.0(4) . . . . ?
C17 C16 C15 C14 -176.6(3) . . . . ?
N2 C14 C15 C20 122.6(3) . . . . ?
Ge1 C14 C15 C20 -63.6(3) . . . . ?
N2 C14 C15 C16 -60.9(4) . . . . ?
Ge1 C14 C15 C16 113.0(2) . . . . ?
